data_4032973
loop_
_publ_author_name
'Pantin, Mathilde'
'Hubert, Jonathan G.'
'S\"ohnel, Tilo'
'Brimble, Margaret A.'
'Furkert, Daniel P.'

_publ_section_title
;
 Stereochemical Characterization of Polyketide Stereotriads Synthesized
 via Hydrogen-Mediated Asymmetric syn-Crotylation.
;
_journal_issue 20
_journal_name_full 'The Journal of organic chemistry'
_journal_page_first 11225
_journal_page_last 11229
_journal_paper_doi 10.1021/acs.joc.7b01820
_journal_volume 82
_journal_year 2017
_chemical_absolute_configuration ad
_chemical_formula_moiety 'C16 H26 O2 Si'
_chemical_formula_sum 'C16 H26 O2 Si'
_chemical_formula_weight 278.46
_chemical_name_systematic
;
 ?
;
_space_group_crystal_system orthorhombic
_space_group_IT_number 19
_space_group_name_Hall 'P 2ac 2ab'
_space_group_name_H-M_alt 'P 21 21 21'
_symmetry_space_group_name_Hall 'P 2ac 2ab'
_symmetry_space_group_name_H-M 'P 21 21 21'
_atom_sites_solution_hydrogens geom
_atom_sites_solution_primary direct
_atom_sites_solution_secondary difmap
_audit_creation_method SHELXL-2014/7
_cell_angle_alpha 90
_cell_angle_beta 90
_cell_angle_gamma 90
_cell_formula_units_Z 4
_cell_length_a 6.3872(5)
_cell_length_b 13.6568(9)
_cell_length_c 18.5349(12)
_cell_measurement_reflns_used 2866
_cell_measurement_temperature 100(2)
_cell_measurement_theta_max 23.245
_cell_measurement_theta_min 3.331
_cell_volume 1616.8(2)
_computing_cell_refinement '<i>SAINT</i> (Bruker, 2008)'
_computing_data_collection '<i>APEX2</i> (Bruker, 2008)'
_computing_data_reduction '<i>SAINT</i> (Bruker, 2008)'
_computing_structure_refinement 'SHELXL-2014/7 (Sheldrick, 2014)'
_diffrn_ambient_temperature 100(2)
_diffrn_detector 'Bruker APEX2 area detector'
_diffrn_detector_area_resol_mean 7.9
_diffrn_detector_type 'CCD area detector'
_diffrn_measured_fraction_theta_full 0.866
_diffrn_measured_fraction_theta_max 0.960
_diffrn_measurement_device 'three-circle diffractometer'
_diffrn_measurement_device_type 'BRUKER APEXII'
_diffrn_measurement_method '\w and \f scans'
_diffrn_radiation_monochromator 'mirror optics'
_diffrn_radiation_probe x-ray
_diffrn_radiation_type 'Mo K\a'
_diffrn_radiation_wavelength 0.71073
_diffrn_reflns_av_R_equivalents 0.0947
_diffrn_reflns_av_unetI/netI 0.1107
_diffrn_reflns_Laue_measured_fraction_full 0.866
_diffrn_reflns_Laue_measured_fraction_max 0.960
_diffrn_reflns_limit_h_max 7
_diffrn_reflns_limit_h_min -6
_diffrn_reflns_limit_k_max 15
_diffrn_reflns_limit_k_min -15
_diffrn_reflns_limit_l_max 20
_diffrn_reflns_limit_l_min -19
_diffrn_reflns_number 9460
_diffrn_reflns_point_group_measured_fraction_full 0.862
_diffrn_reflns_point_group_measured_fraction_max 0.960
_diffrn_reflns_theta_full 25.242
_diffrn_reflns_theta_max 24.249
_diffrn_reflns_theta_min 1.852
_diffrn_source 'microfocus sealed X-ray tube'
_diffrn_source_type 'Incoatec I\ms'
_exptl_absorpt_coefficient_mu 0.142
_exptl_absorpt_correction_T_max 0.7450
_exptl_absorpt_correction_T_min 0.6112
_exptl_absorpt_correction_type multi-scan
_exptl_absorpt_process_details
;
SADABS-2012/1 (Bruker,2012) was used for absorption correction.
wR2(int) was 0.1191 before and 0.0740 after correction.
The Ratio of minimum to maximum transmission is 0.8204.
The \l/2 correction factor is 0.0015.
;
_exptl_crystal_colour colourless
_exptl_crystal_density_diffrn 1.144
_exptl_crystal_description needle
_exptl_crystal_F_000 608
_exptl_crystal_size_max 0.300
_exptl_crystal_size_mid 0.100
_exptl_crystal_size_min 0.100
_refine_diff_density_max 0.248
_refine_diff_density_min -0.244
_refine_diff_density_rms 0.058
_refine_ls_abs_structure_details
;
 Refined as an inversion twin.
;
_refine_ls_abs_structure_Flack -0.1(3)
_refine_ls_extinction_method none
_refine_ls_goodness_of_fit_ref 0.982
_refine_ls_hydrogen_treatment constr
_refine_ls_matrix_type full
_refine_ls_number_parameters 179
_refine_ls_number_reflns 2495
_refine_ls_number_restraints 0
_refine_ls_restrained_S_all 0.982
_refine_ls_R_factor_all 0.0821
_refine_ls_R_factor_gt 0.0462
_refine_ls_shift/su_max 0.000
_refine_ls_shift/su_mean 0.000
_refine_ls_structure_factor_coef Fsqd
_refine_ls_weighting_details
;
 w=1/[\s^2^(Fo^2^)+(0.0312P)^2^]
 where P=(Fo^2^+2Fc^2^)/3
;
_refine_ls_weighting_scheme calc
_refine_ls_wR_factor_gt 0.0819
_refine_ls_wR_factor_ref 0.0916
_reflns_Friedel_coverage 0.701
_reflns_Friedel_fraction_full 0.855
_reflns_Friedel_fraction_max 0.958
_reflns_number_gt 1823
_reflns_number_total 2495
_reflns_threshold_expression 'I > 2\s(I)'
_cod_data_source_file jo7b01820_si_003.cif
_cod_data_source_block map_sos
_cod_depositor_comments 'Adding full bibliography for 4032973--4032974.cif.'
_cod_database_code 4032973
_shelx_shelxl_version_number 2014/7
_shelx_space_group_comment
;
The symmetry employed for this shelxl refinement is uniquely defined
by the following loop, which should always be used as a source of
symmetry information in preference to the above space-group names.
They are only intended as comments.
;
_shelx_estimated_absorpt_t_min 0.959
_shelx_estimated_absorpt_t_max 0.986
_shelxl_version_number 2013-2

loop_
_space_group_symop_operation_xyz
'x, y, z'
'-x+1/2, -y, z+1/2'
'x+1/2, -y+1/2, -z'
'-x, y+1/2, -z+1/2'

loop_
_atom_site_label
_atom_site_type_symbol
_atom_site_fract_x
_atom_site_fract_y
_atom_site_fract_z
_atom_site_U_iso_or_equiv
_atom_site_adp_type
_atom_site_occupancy
_atom_site_site_symmetry_order
_atom_site_calc_flag
_atom_site_refinement_flags_posn
_atom_site_refinement_flags_adp
C1 C 0.3535(7) 0.5711(3) 1.0219(2) 0.0227(12) Uani 1 1 d . .
H1A H 0.2919 0.5104 1.0420 0.027 Uiso 1 1 calc R U
H1B H 0.4222 0.6067 1.0619 0.027 Uiso 1 1 calc R U
C2 C 0.5174(6) 0.5438(3) 0.9661(2) 0.0161(11) Uani 1 1 d . .
H2 H 0.4435 0.5126 0.9245 0.019 Uiso 1 1 calc R U
C3 C 0.6350(6) 0.6336(3) 0.9374(2) 0.0179(11) Uani 1 1 d . .
H3 H 0.5268 0.6839 0.9253 0.021 Uiso 1 1 calc R U
C4 C 0.7593(6) 0.6139(3) 0.8678(2) 0.0189(11) Uani 1 1 d . .
H4 H 0.8620 0.5604 0.8782 0.023 Uiso 1 1 calc R U
C5 C 0.6192(7) 0.5796(3) 0.8059(2) 0.0164(11) Uani 1 1 d . .
C6 C 0.4570(7) 0.6341(4) 0.7846(2) 0.0289(13) Uani 1 1 d . .
H6A H 0.4283 0.6946 0.8079 0.035 Uiso 1 1 calc R U
H6B H 0.3704 0.6125 0.7461 0.035 Uiso 1 1 calc R U
C7 C 0.6653(6) 0.4679(3) 0.9984(2) 0.0233(11) Uani 1 1 d . .
H7A H 0.7168 0.4913 1.0451 0.035 Uiso 1 1 calc R U
H7B H 0.7839 0.4576 0.9657 0.035 Uiso 1 1 calc R U
H7C H 0.5902 0.4060 1.0051 0.035 Uiso 1 1 calc R U
C8 C 0.8839(7) 0.7045(3) 0.8441(2) 0.0260(12) Uani 1 1 d . .
H8A H 0.9560 0.6906 0.7986 0.039 Uiso 1 1 calc R U
H8B H 0.9872 0.7211 0.8812 0.039 Uiso 1 1 calc R U
H8C H 0.7880 0.7598 0.8373 0.039 Uiso 1 1 calc R U
C9 C 0.9727(6) 0.4725(4) 0.7309(2) 0.0281(12) Uani 1 1 d . .
H9A H 0.9901 0.5225 0.6935 0.042 Uiso 1 1 calc R U
H9B H 1.0187 0.4089 0.7122 0.042 Uiso 1 1 calc R U
H9C H 1.0571 0.4900 0.7731 0.042 Uiso 1 1 calc R U
C10 C 0.5289(7) 0.4473(3) 0.6754(2) 0.0242(12) Uani 1 1 d . .
H10A H 0.3844 0.4329 0.6897 0.036 Uiso 1 1 calc R U
H10B H 0.5846 0.3926 0.6472 0.036 Uiso 1 1 calc R U
H10C H 0.5316 0.5071 0.6462 0.036 Uiso 1 1 calc R U
C11 C 0.6539(7) 0.3586(3) 0.8205(2) 0.0178(11) Uani 1 1 d . .
C12 C 0.8186(8) 0.3001(3) 0.8444(2) 0.0265(12) Uani 1 1 d . .
H12 H 0.9561 0.3125 0.8271 0.032 Uiso 1 1 calc R U
C13 C 0.7865(8) 0.2244(3) 0.8928(2) 0.0286(13) Uani 1 1 d . .
H13 H 0.9014 0.1855 0.9081 0.034 Uiso 1 1 calc R U
C14 C 0.5904(8) 0.2054(4) 0.9186(2) 0.0295(13) Uani 1 1 d . .
H14 H 0.5698 0.1542 0.9525 0.035 Uiso 1 1 calc R U
C15 C 0.4212(8) 0.2609(4) 0.8953(2) 0.0286(13) Uani 1 1 d . .
H15 H 0.2841 0.2474 0.9124 0.034 Uiso 1 1 calc R U
C16 C 0.4558(7) 0.3366(4) 0.8466(2) 0.0247(12) Uani 1 1 d . .
H16 H 0.3400 0.3746 0.8307 0.030 Uiso 1 1 calc R U
O1 O 0.1889(5) 0.6309(2) 0.99301(16) 0.0248(8) Uani 1 1 d . .
H1A1 H 0.2256 0.6899 0.9940 0.037 Uiso 1 1 calc R U
O2 O 0.7648(4) 0.6752(2) 0.99289(15) 0.0201(8) Uani 1 1 d . .
H2A1 H 0.8740 0.6415 0.9974 0.030 Uiso 1 1 calc R U
Si Si 0.69192(19) 0.46513(9) 0.75730(6) 0.0198(3) Uani 1 1 d . .

loop_
_atom_site_aniso_label
_atom_site_aniso_U_11
_atom_site_aniso_U_22
_atom_site_aniso_U_33
_atom_site_aniso_U_23
_atom_site_aniso_U_13
_atom_site_aniso_U_12
C1 0.026(3) 0.021(3) 0.022(3) 0.004(2) 0.005(2) 0.002(2)
C2 0.018(3) 0.015(3) 0.015(2) -0.005(2) -0.0005(18) 0.000(2)
C3 0.016(3) 0.020(3) 0.019(3) -0.004(2) -0.003(2) 0.001(2)
C4 0.019(3) 0.018(3) 0.019(3) 0.001(2) 0.001(2) 0.003(2)
C5 0.017(3) 0.019(3) 0.014(2) 0.007(2) 0.001(2) -0.002(2)
C6 0.032(3) 0.026(3) 0.028(3) 0.000(2) -0.001(2) 0.001(3)
C7 0.024(3) 0.024(3) 0.022(2) 0.001(2) 0.001(2) 0.001(2)
C8 0.028(3) 0.027(3) 0.022(3) 0.001(2) 0.004(2) -0.004(3)
C9 0.025(3) 0.030(3) 0.030(3) -0.001(3) 0.003(2) 0.002(3)
C10 0.020(3) 0.030(3) 0.023(3) 0.000(2) 0.003(2) -0.002(2)
C11 0.022(3) 0.015(3) 0.016(2) -0.005(2) -0.005(2) 0.000(2)
C12 0.025(3) 0.027(3) 0.028(3) -0.001(3) 0.002(2) -0.007(3)
C13 0.032(3) 0.022(3) 0.032(3) 0.003(2) -0.003(3) 0.004(3)
C14 0.045(4) 0.022(3) 0.022(3) 0.003(2) -0.005(3) -0.008(3)
C15 0.030(3) 0.027(3) 0.029(3) 0.000(3) 0.001(2) -0.005(3)
C16 0.026(3) 0.024(3) 0.024(3) 0.001(3) -0.006(2) 0.001(2)
O1 0.0179(17) 0.0229(18) 0.0336(19) -0.0021(17) 0.0018(16) 0.0000(16)
O2 0.0172(19) 0.0209(19) 0.0221(17) -0.0041(15) -0.0026(13) 0.0025(14)
Si 0.0195(7) 0.0219(8) 0.0181(7) -0.0013(7) 0.0010(6) -0.0012(6)

loop_
_atom_type_symbol
_atom_type_description
_atom_type_scat_dispersion_real
_atom_type_scat_dispersion_imag
_atom_type_scat_source
C C 0.0033 0.0016 'International Tables Vol C Tables 4.2.6.8 and 6.1.1.4'
H H 0.0000 0.0000 'International Tables Vol C Tables 4.2.6.8 and 6.1.1.4'
O O 0.0106 0.0060 'International Tables Vol C Tables 4.2.6.8 and 6.1.1.4'
Si Si 0.0817 0.0704 'International Tables Vol C Tables 4.2.6.8 and 6.1.1.4'

loop_
_geom_angle_atom_site_label_1
_geom_angle_atom_site_label_2
_geom_angle_atom_site_label_3
_geom_angle
O1 C1 C2 113.0(3)
O1 C1 H1A 109.0
C2 C1 H1A 109.0
O1 C1 H1B 109.0
C2 C1 H1B 109.0
H1A C1 H1B 107.8
C1 C2 C7 109.1(3)
C1 C2 C3 112.2(4)
C7 C2 C3 112.1(3)
C1 C2 H2 107.8
C7 C2 H2 107.8
C3 C2 H2 107.8
O2 C3 C2 110.5(3)
O2 C3 C4 111.8(3)
C2 C3 C4 113.8(3)
O2 C3 H3 106.7
C2 C3 H3 106.7
C4 C3 H3 106.7
C5 C4 C8 109.6(3)
C5 C4 C3 112.4(3)
C8 C4 C3 111.5(3)
C5 C4 H4 107.7
C8 C4 H4 107.7
C3 C4 H4 107.7
C6 C5 C4 120.3(4)
C6 C5 Si 121.2(4)
C4 C5 Si 118.3(3)
C5 C6 H6A 120.0
C5 C6 H6B 120.0
H6A C6 H6B 120.0
C2 C7 H7A 109.5
C2 C7 H7B 109.5
H7A C7 H7B 109.5
C2 C7 H7C 109.5
H7A C7 H7C 109.5
H7B C7 H7C 109.5
C4 C8 H8A 109.5
C4 C8 H8B 109.5
H8A C8 H8B 109.5
C4 C8 H8C 109.5
H8A C8 H8C 109.5
H8B C8 H8C 109.5
Si C9 H9A 109.5
Si C9 H9B 109.5
H9A C9 H9B 109.5
Si C9 H9C 109.5
H9A C9 H9C 109.5
H9B C9 H9C 109.5
Si C10 H10A 109.5
Si C10 H10B 109.5
H10A C10 H10B 109.5
Si C10 H10C 109.5
H10A C10 H10C 109.5
H10B C10 H10C 109.5
C16 C11 C12 117.0(4)
C16 C11 Si 120.1(3)
C12 C11 Si 122.9(3)
C13 C12 C11 121.5(5)
C13 C12 H12 119.3
C11 C12 H12 119.3
C14 C13 C12 120.3(5)
C14 C13 H13 119.8
C12 C13 H13 119.8
C13 C14 C15 120.1(5)
C13 C14 H14 120.0
C15 C14 H14 120.0
C14 C15 C16 118.9(5)
C14 C15 H15 120.5
C16 C15 H15 120.5
C11 C16 C15 122.2(4)
C11 C16 H16 118.9
C15 C16 H16 118.9
C1 O1 H1A1 109.5
C3 O2 H2A1 109.5
C10 Si C9 109.43(19)
C10 Si C5 111.4(2)
C9 Si C5 108.8(2)
C10 Si C11 109.5(2)
C9 Si C11 109.2(2)
C5 Si C11 108.40(18)

loop_
_geom_bond_atom_site_label_1
_geom_bond_atom_site_label_2
_geom_bond_distance
C1 O1 1.435(5)
C1 C2 1.518(5)
C1 H1A 0.9900
C1 H1B 0.9900
C2 C7 1.525(5)
C2 C3 1.533(6)
C2 H2 1.0000
C3 O2 1.438(4)
C3 C4 1.539(5)
C3 H3 1.0000
C4 C5 1.529(5)
C4 C8 1.535(6)
C4 H4 1.0000
C5 C6 1.336(6)
C5 Si 1.862(5)
C6 H6A 0.9500
C6 H6B 0.9500
C7 H7A 0.9800
C7 H7B 0.9800
C7 H7C 0.9800
C8 H8A 0.9800
C8 H8B 0.9800
C8 H8C 0.9800
C9 Si 1.862(4)
C9 H9A 0.9800
C9 H9B 0.9800
C9 H9C 0.9800
C10 Si 1.856(4)
C10 H10A 0.9800
C10 H10B 0.9800
C10 H10C 0.9800
C11 C16 1.387(6)
C11 C12 1.393(6)
C11 Si 1.884(4)
C12 C13 1.384(6)
C12 H12 0.9500
C13 C14 1.365(6)
C13 H13 0.9500
C14 C15 1.389(6)
C14 H14 0.9500
C15 C16 1.390(6)
C15 H15 0.9500
C16 H16 0.9500
O1 H1A1 0.8400
O2 H2A1 0.8400
